data_4516310
loop_
_publ_author_name
'Varughese, Sunil'
'Hoser, Anna A.'
'Jarzembska, Katarzyna N.'
'Pedireddi, V. R.'
'Wo\'zniak, Krzysztof'

_publ_section_title
;
 Positional Isomerism and Conformational Flexibility Directed Structural
 Variations in the Molecular Complexes of Dihydroxybenzoic Acids
;
_journal_issue 8
_journal_name_full 'Crystal Growth &amp; Design'
_journal_page_first 3832
_journal_paper_doi 10.1021/acs.cgd.5b00471
_journal_volume 15
_journal_year 2015
_chemical_formula_moiety '(C7 H6 O4), (C12 H10 N2)'
_chemical_formula_sum 'C19 H16 N2 O4'
_chemical_formula_weight 336.34
_chemical_name_systematic
; 
 1,2-Bis(4-pyridyl)ethene-3,4-dihydroxybenzoic acid complex 
;
_space_group_IT_number 14
_space_group_name_Hall '-P 2ybc'
_space_group_name_H-M_alt 'P 1 21/c 1'
_symmetry_cell_setting monoclinic
_symmetry_space_group_name_H-M 'P 1 21/c 1'
_atom_sites_solution_hydrogens geom
_atom_sites_solution_primary direct
_atom_sites_solution_secondary difmap
_audit_creation_method SHELXL-97
_cell_angle_alpha 90.00
_cell_angle_beta 133.72(7)
_cell_angle_gamma 90.00
_cell_formula_units_Z 8
_cell_length_a 17.082(3)
_cell_length_b 10.786(2)
_cell_length_c 24.632(3)
_cell_measurement_temperature 298(2)
_cell_volume 3280(4)
_computing_cell_refinement SMART
_computing_data_collection SMART
_computing_data_reduction SAINTPLUS
_computing_molecular_graphics Cerius2
_computing_structure_refinement 'SHELXTL (Sheldrick, 1997)'
_computing_structure_solution 'SHELXTL (Sheldrick, 1990)'
_diffrn_ambient_temperature 298(2)
_diffrn_measured_fraction_theta_full 0.997
_diffrn_measured_fraction_theta_max 0.997
_diffrn_measurement_device_type 'Bruker, APEX, CCD-Area Detector'
_diffrn_measurement_method SMART
_diffrn_radiation_monochromator graphite
_diffrn_radiation_source 'fine-focus sealed tube'
_diffrn_radiation_type MoK\a
_diffrn_radiation_wavelength 0.71073
_diffrn_reflns_av_R_equivalents 0.0848
_diffrn_reflns_av_sigmaI/netI 0.1072
_diffrn_reflns_limit_h_max 18
_diffrn_reflns_limit_h_min -20
_diffrn_reflns_limit_k_max 12
_diffrn_reflns_limit_k_min -12
_diffrn_reflns_limit_l_max 29
_diffrn_reflns_limit_l_min -27
_diffrn_reflns_number 16166
_diffrn_reflns_theta_full 25.01
_diffrn_reflns_theta_max 25.01
_diffrn_reflns_theta_min 1.65
_exptl_absorpt_coefficient_mu 0.097
_exptl_absorpt_correction_T_max 0.9875
_exptl_absorpt_correction_T_min 0.9762
_exptl_absorpt_correction_type empirical
_exptl_absorpt_process_details 'SADABS; Sheldrick, 1996'
_exptl_crystal_colour Colorless
_exptl_crystal_density_diffrn 1.362
_exptl_crystal_density_method 'not measured'
_exptl_crystal_description Blocks
_exptl_crystal_F_000 1408
_exptl_crystal_size_max 0.25
_exptl_crystal_size_mid 0.18
_exptl_crystal_size_min 0.13
_refine_diff_density_max 0.189
_refine_diff_density_min -0.189
_refine_diff_density_rms 0.039
_refine_ls_extinction_method none
_refine_ls_goodness_of_fit_ref 0.838
_refine_ls_hydrogen_treatment mixed
_refine_ls_matrix_type full
_refine_ls_number_parameters 467
_refine_ls_number_reflns 5764
_refine_ls_number_restraints 0
_refine_ls_restrained_S_all 0.838
_refine_ls_R_factor_all 0.1512
_refine_ls_R_factor_gt 0.0533
_refine_ls_shift/su_max 0.000
_refine_ls_shift/su_mean 0.000
_refine_ls_structure_factor_coef Fsqd
_refine_ls_weighting_details 'calc w=1/[\s^2^(Fo^2^)+(0.0435P)^2^+0.0000P] where P=(Fo^2^+2Fc^2^)/3'
_refine_ls_weighting_scheme calc
_refine_ls_wR_factor_gt 0.0939
_refine_ls_wR_factor_ref 0.1190
_reflns_number_gt 2641
_reflns_number_total 5764
_reflns_threshold_expression >2sigma(I)
_cod_data_source_file cg5b00471_si_012.cif
_cod_data_source_block datam
_cod_depositor_comments
;
The following automatic conversions were performed:

data item '_symmetry_cell_setting' value 'Monoclinic' was changed to
'monoclinic' in accordance with the
/home/saulius/struct/COD-crude-data/automatic-downloads/DataCite-retrospective/ACS/depositions/lib/dictionaries/cif_core.dic
dictionary named 'cif_core.dic' version 2.4.2 last updated on
2011-04-26.

Automatic conversion script
Id: cif_fix_values 6909 2019-04-08 15:41:33Z antanas 
;
_cod_original_sg_symbol_H-M 'P 21/c'
_cod_database_code 4516310

loop_
_symmetry_equiv_pos_as_xyz
'x, y, z'
'-x, y+1/2, -z+1/2'
'-x, -y, -z'
'x, -y-1/2, z-1/2'

loop_
_atom_site_label
_atom_site_type_symbol
_atom_site_fract_x
_atom_site_fract_y
_atom_site_fract_z
_atom_site_U_iso_or_equiv
_atom_site_adp_type
_atom_site_occupancy
_atom_site_symmetry_multiplicity
_atom_site_calc_flag
_atom_site_refinement_flags
C12 C 0.4043(3) -0.7546(3) -0.28892(17) 0.0663(10) Uani 1 1 d .
H12 H 0.3771 -0.8204 -0.3222 0.080 Uiso 1 1 calc R
C13 C 0.4292(3) -0.7757(3) -0.22310(17) 0.0676(10) Uani 1 1 d .
H13 H 0.4182 -0.8538 -0.2134 0.081 Uiso 1 1 calc R
C14 C 0.4700(2) -0.6819(3) -0.17222(16) 0.0532(8) Uani 1 1 d .
C15 C 0.4843(2) -0.5682(3) -0.19083(16) 0.0587(9) Uani 1 1 d .
H15 H 0.5124 -0.5011 -0.1582 0.070 Uiso 1 1 calc R
C16 C 0.4561(3) -0.5557(3) -0.25861(17) 0.0619(9) Uani 1 1 d .
H16 H 0.4653 -0.4785 -0.2704 0.074 Uiso 1 1 calc R
C17 C 0.4966(3) -0.7038(3) -0.10182(17) 0.0615(9) Uani 1 1 d .
H17 H 0.4728 -0.7782 -0.0983 0.074 Uiso 1 1 calc R
C18 C 0.5495(2) -0.6302(3) -0.04443(16) 0.0575(9) Uani 1 1 d .
H18 H 0.5738 -0.5565 -0.0482 0.069 Uiso 1 1 calc R
C19 C 0.6685(3) -0.5830(3) 0.15000(16) 0.0579(9) Uani 1 1 d .
H19 H 0.7146 -0.5259 0.1884 0.070 Uiso 1 1 calc R
C110 C 0.6443(3) -0.5674(3) 0.08449(17) 0.0597(9) Uani 1 1 d .
H110 H 0.6741 -0.5014 0.0797 0.072 Uiso 1 1 calc R
C111 C 0.5761(2) -0.6488(3) 0.02580(16) 0.0496(8) Uani 1 1 d .
C112 C 0.5351(2) -0.7447(3) 0.03774(16) 0.0581(9) Uani 1 1 d .
H112 H 0.4879 -0.8024 0.0000 0.070 Uiso 1 1 calc R
C113 C 0.5643(3) -0.7537(3) 0.10503(17) 0.0613(9) Uani 1 1 d .
H113 H 0.5364 -0.8195 0.1117 0.074 Uiso 1 1 calc R
C22 C 0.1809(2) -0.9387(3) 0.14705(15) 0.0544(8) Uani 1 1 d .
H22 H 0.2341 -0.9907 0.1866 0.065 Uiso 1 1 calc R
C23 C 0.1570(2) -0.9469(3) 0.08094(16) 0.0525(8) Uani 1 1 d .
H23 H 0.1938 -1.0036 0.0769 0.063 Uiso 1 1 calc R
C24 C 0.0792(2) -0.8720(3) 0.02109(16) 0.0476(8) Uani 1 1 d .
C25 C 0.0263(2) -0.7917(3) 0.03064(16) 0.0588(9) Uani 1 1 d .
H25 H -0.0284 -0.7403 -0.0085 0.071 Uiso 1 1 calc R
C26 C 0.0551(3) -0.7881(3) 0.09863(17) 0.0621(9) Uani 1 1 d .
H26 H 0.0193 -0.7325 0.1041 0.075 Uiso 1 1 calc R
C27 C 0.0535(2) -0.8803(3) -0.04936(16) 0.0547(8) Uani 1 1 d .
H27 H 0.0796 -0.9492 -0.0554 0.066 Uiso 1 1 calc R
C28 C -0.0022(3) -0.8006(3) -0.10390(17) 0.0613(9) Uani 1 1 d .
H28 H -0.0259 -0.7306 -0.0967 0.074 Uiso 1 1 calc R
C29 C -0.0973(3) -0.7121(3) -0.28762(17) 0.0690(10) Uani 1 1 d .
H29 H -0.1200 -0.6399 -0.3158 0.083 Uiso 1 1 calc R
C210 C -0.0660(3) -0.7045(3) -0.21918(18) 0.0704(10) Uani 1 1 d .
H210 H -0.0679 -0.6286 -0.2021 0.084 Uiso 1 1 calc R
C211 C -0.0321(2) -0.8086(3) -0.17611(16) 0.0518(8) Uani 1 1 d .
C212 C -0.0285(3) -0.9170(3) -0.20350(16) 0.0620(9) Uani 1 1 d .
H212 H -0.0034 -0.9896 -0.1754 0.074 Uiso 1 1 calc R
C213 C -0.0630(3) -0.9168(3) -0.27389(17) 0.0633(9) Uani 1 1 d .
H213 H -0.0621 -0.9913 -0.2925 0.076 Uiso 1 1 calc R
C31 C -0.2479(2) -0.3483(2) -0.37072(15) 0.0448(8) Uani 1 1 d .
C32 C -0.2453(2) -0.2683(2) -0.41339(14) 0.0445(8) Uani 1 1 d .
H32 H -0.2180 -0.1886 -0.3958 0.053 Uiso 1 1 calc R
C33 C -0.2826(2) -0.3047(2) -0.48170(15) 0.0446(8) Uani 1 1 d .
C34 C -0.3220(3) -0.4245(2) -0.50781(16) 0.0502(8) Uani 1 1 d .
C35 C -0.3229(3) -0.5037(3) -0.46429(17) 0.0626(10) Uani 1 1 d .
H35 H -0.3483 -0.5842 -0.4811 0.075 Uiso 1 1 calc R
C36 C -0.2871(3) -0.4671(3) -0.39681(16) 0.0575(9) Uani 1 1 d .
H36 H -0.2893 -0.5221 -0.3688 0.069 Uiso 1 1 calc R
C37 C -0.2099(3) -0.3099(3) -0.29825(17) 0.0520(8) Uani 1 1 d .
C41 C 0.2101(2) -0.0876(2) -0.45131(15) 0.0452(8) Uani 1 1 d .
C42 C 0.2533(2) -0.1911(2) -0.40530(14) 0.0448(8) Uani 1 1 d .
H42 H 0.2680 -0.2615 -0.4189 0.054 Uiso 1 1 calc R
C43 C 0.2753(2) -0.1926(3) -0.33976(15) 0.0452(8) Uani 1 1 d .
C44 C 0.2502(3) -0.0872(3) -0.32110(16) 0.0515(8) Uani 1 1 d .
C45 C 0.2050(3) 0.0145(3) -0.36750(17) 0.0679(10) Uani 1 1 d .
H45 H 0.1874 0.0839 -0.3553 0.081 Uiso 1 1 calc R
C46 C 0.1855(3) 0.0147(3) -0.43229(17) 0.0641(10) Uani 1 1 d .
H46 H 0.1556 0.0844 -0.4630 0.077 Uiso 1 1 calc R
C47 C 0.1855(2) -0.0839(3) -0.52163(16) 0.0512(8) Uani 1 1 d .
N11 N 0.4170(2) -0.6466(2) -0.30743(13) 0.0559(7) Uani 1 1 d .
N12 N 0.6299(2) -0.6750(2) 0.16164(13) 0.0560(7) Uani 1 1 d .
N21 N 0.1316(2) -0.8600(2) 0.15682(13) 0.0532(7) Uani 1 1 d .
N22 N -0.0970(2) -0.8160(2) -0.31549(13) 0.0562(7) Uani 1 1 d .
O33 O -0.28457(18) -0.22841(19) -0.52702(11) 0.0586(6) Uani 1 1 d .
H33 H -0.246(3) -0.154(3) -0.498(2) 0.155(18) Uiso 1 1 d .
O34 O -0.3592(2) -0.4670(2) -0.57339(13) 0.0751(8) Uani 1 1 d .
H34 H -0.366(2) -0.408(3) -0.5995(16) 0.072(11) Uiso 1 1 d .
O37A O -0.2038(2) -0.38034(18) -0.25653(12) 0.0828(8) Uani 1 1 d .
O37B O -0.18225(17) -0.19301(17) -0.28115(10) 0.0625(6) Uani 1 1 d .
H37B H -0.1623 -0.1782 -0.2405 0.094 Uiso 1 1 calc R
O43 O 0.31860(18) -0.29468(17) -0.29564(12) 0.0629(7) Uani 1 1 d .
H43 H 0.336(3) -0.289(3) -0.2493(18) 0.106(12) Uiso 1 1 d .
O44 O 0.2741(2) -0.0913(2) -0.25572(12) 0.0707(7) Uani 1 1 d .
H44 H 0.261(3) -0.019(3) -0.2431(19) 0.122(15) Uiso 1 1 d .
O47A O 0.17582(19) 0.01257(18) -0.55183(11) 0.0730(7) Uani 1 1 d .
O47B O 0.17461(17) -0.19276(17) -0.54958(10) 0.0632(6) Uani 1 1 d .
H47B H 0.1611 -0.1840 -0.5884 0.095 Uiso 1 1 calc R

loop_
_atom_site_aniso_label
_atom_site_aniso_U_11
_atom_site_aniso_U_22
_atom_site_aniso_U_33
_atom_site_aniso_U_23
_atom_site_aniso_U_13
_atom_site_aniso_U_12
C12 0.096(3) 0.059(2) 0.052(2) -0.0021(18) 0.054(2) 0.005(2)
C13 0.097(3) 0.058(2) 0.056(2) 0.0061(18) 0.056(2) 0.008(2)
C14 0.057(2) 0.066(2) 0.0392(19) 0.0123(17) 0.0341(19) 0.0162(18)
C15 0.065(2) 0.069(2) 0.0407(19) -0.0083(17) 0.0361(19) -0.0003(19)
C16 0.076(3) 0.065(2) 0.052(2) 0.0010(19) 0.047(2) 0.002(2)
C17 0.072(3) 0.065(2) 0.053(2) 0.0073(19) 0.045(2) 0.010(2)
C18 0.057(2) 0.071(2) 0.044(2) 0.0002(18) 0.034(2) 0.0040(19)
C19 0.071(3) 0.060(2) 0.041(2) -0.0047(17) 0.038(2) -0.0038(19)
C110 0.072(3) 0.063(2) 0.052(2) 0.0026(18) 0.046(2) -0.002(2)
C111 0.050(2) 0.065(2) 0.0352(18) 0.0072(17) 0.0303(18) 0.0126(18)
C112 0.058(2) 0.070(2) 0.0387(19) -0.0045(17) 0.0305(19) -0.0064(19)
C113 0.072(3) 0.068(2) 0.045(2) 0.0009(18) 0.041(2) -0.007(2)
C22 0.059(2) 0.060(2) 0.0386(19) -0.0027(16) 0.0315(19) -0.0014(18)
C23 0.056(2) 0.063(2) 0.0423(19) -0.0100(17) 0.0353(19) -0.0040(18)
C24 0.047(2) 0.064(2) 0.0347(18) -0.0094(16) 0.0294(18) -0.0121(18)
C25 0.054(2) 0.076(2) 0.0421(19) 0.0079(18) 0.0313(19) 0.0091(19)
C26 0.068(3) 0.076(2) 0.053(2) -0.0036(19) 0.046(2) 0.004(2)
C27 0.056(2) 0.064(2) 0.044(2) -0.0062(17) 0.035(2) -0.0086(18)
C28 0.071(3) 0.068(2) 0.050(2) -0.0055(19) 0.044(2) -0.005(2)
C29 0.092(3) 0.067(2) 0.050(2) 0.0039(18) 0.050(2) 0.004(2)
C210 0.097(3) 0.064(2) 0.060(2) -0.005(2) 0.058(2) 0.003(2)
C211 0.056(2) 0.065(2) 0.0377(19) -0.0106(17) 0.0337(19) -0.0122(18)
C212 0.077(3) 0.064(2) 0.044(2) 0.0021(18) 0.042(2) -0.004(2)
C213 0.083(3) 0.063(2) 0.049(2) -0.0081(19) 0.047(2) -0.006(2)
C31 0.067(2) 0.0391(16) 0.0426(18) 0.0037(15) 0.0429(19) 0.0044(16)
C32 0.062(2) 0.0381(16) 0.0454(19) -0.0006(14) 0.0414(18) 0.0005(15)
C33 0.061(2) 0.0426(17) 0.0449(19) 0.0108(16) 0.0420(18) 0.0093(17)
C34 0.078(2) 0.0416(17) 0.0434(19) -0.0003(16) 0.046(2) 0.0017(17)
C35 0.103(3) 0.0406(17) 0.063(2) -0.0054(17) 0.064(2) -0.0070(19)
C36 0.095(3) 0.0433(18) 0.056(2) 0.0041(16) 0.060(2) -0.0007(18)
C37 0.070(2) 0.0450(19) 0.052(2) -0.0006(17) 0.047(2) -0.0016(18)
C41 0.062(2) 0.0409(16) 0.0409(18) -0.0022(15) 0.0388(18) -0.0082(17)
C42 0.059(2) 0.0434(17) 0.0386(18) -0.0079(15) 0.0359(18) -0.0107(16)
C43 0.059(2) 0.0397(16) 0.0402(18) -0.0041(15) 0.0359(18) -0.0074(16)
C44 0.078(3) 0.0497(18) 0.0427(19) -0.0039(16) 0.048(2) -0.0075(18)
C45 0.115(3) 0.0513(19) 0.069(2) 0.0093(18) 0.075(3) 0.015(2)
C46 0.101(3) 0.0518(19) 0.060(2) 0.0119(17) 0.063(2) 0.011(2)
C47 0.061(2) 0.055(2) 0.0435(19) -0.0044(17) 0.0387(19) -0.0086(18)
N11 0.070(2) 0.0589(16) 0.0441(17) 0.0050(14) 0.0415(17) 0.0091(16)
N12 0.069(2) 0.0628(17) 0.0423(16) 0.0041(14) 0.0406(17) 0.0051(16)
N21 0.0617(19) 0.0618(16) 0.0415(16) -0.0048(14) 0.0377(16) -0.0063(15)
N22 0.066(2) 0.0647(17) 0.0382(16) -0.0057(15) 0.0360(16) -0.0082(16)
O33 0.0893(18) 0.0549(13) 0.0483(13) 0.0057(12) 0.0539(14) -0.0018(13)
O34 0.134(2) 0.0555(14) 0.0602(16) -0.0076(13) 0.0763(18) -0.0110(15)
O37A 0.153(2) 0.0587(14) 0.0701(16) -0.0008(12) 0.0901(19) -0.0176(15)
O37B 0.0998(19) 0.0527(13) 0.0497(14) -0.0049(11) 0.0573(15) -0.0073(13)
O43 0.1006(19) 0.0483(13) 0.0524(14) 0.0078(12) 0.0576(15) 0.0105(13)
O44 0.122(2) 0.0593(14) 0.0588(15) 0.0050(12) 0.0729(17) 0.0091(15)
O47A 0.128(2) 0.0526(13) 0.0631(15) 0.0033(12) 0.0757(17) -0.0074(14)
O47B 0.0943(18) 0.0585(13) 0.0501(14) -0.0113(11) 0.0550(14) -0.0141(13)

loop_
_atom_type_symbol
_atom_type_description
_atom_type_scat_dispersion_real
_atom_type_scat_dispersion_imag
_atom_type_scat_source
C C 0.0033 0.0016 'International Tables Vol C Tables 4.2.6.8 and 6.1.1.4'
H H 0.0000 0.0000 'International Tables Vol C Tables 4.2.6.8 and 6.1.1.4'
N N 0.0061 0.0033 'International Tables Vol C Tables 4.2.6.8 and 6.1.1.4'
O O 0.0106 0.0060 'International Tables Vol C Tables 4.2.6.8 and 6.1.1.4'

loop_
_geom_angle_atom_site_label_1
_geom_angle_atom_site_label_2
_geom_angle_atom_site_label_3
_geom_angle
N11 C12 C13 123.9(3)
C14 C13 C12 120.2(3)
C13 C14 C15 116.4(3)
C13 C14 C17 120.4(3)
C15 C14 C17 123.1(3)
C16 C15 C14 119.3(3)
N11 C16 C15 124.0(3)
C18 C17 C14 126.9(3)
C17 C18 C111 128.0(3)
N12 C19 C110 123.6(3)
C19 C110 C111 120.5(3)
C110 C111 C112 115.9(3)
C110 C111 C18 119.9(3)
C112 C111 C18 124.1(3)
C113 C112 C111 119.7(3)
N12 C113 C112 124.4(3)
N21 C22 C23 123.1(3)
C24 C23 C22 120.4(3)
C23 C24 C25 116.6(2)
C23 C24 C27 120.6(3)
C25 C24 C27 122.8(3)
C26 C25 C24 119.7(3)
N21 C26 C25 123.4(3)
C28 C27 C24 126.1(3)
C27 C28 C211 127.2(3)
N22 C29 C210 123.5(3)
C211 C210 C29 120.0(3)
C210 C211 C212 117.2(3)
C210 C211 C28 119.7(3)
C212 C211 C28 123.2(3)
C211 C212 C213 119.2(3)
N22 C213 C212 123.2(3)
C36 C31 C32 119.0(2)
C36 C31 C37 119.3(2)
C32 C31 C37 121.7(2)
C33 C32 C31 121.1(2)
O33 C33 C32 123.6(2)
O33 C33 C34 116.7(2)
C32 C33 C34 119.7(2)
O34 C34 C35 118.2(3)
O34 C34 C33 123.3(2)
C35 C34 C33 118.5(2)
C36 C35 C34 121.8(3)
C35 C36 C31 119.8(2)
O37A C37 O37B 121.7(3)
O37A C37 C31 123.5(3)
O37B C37 C31 114.8(2)
C46 C41 C42 118.9(2)
C46 C41 C47 118.2(3)
C42 C41 C47 122.8(3)
C43 C42 C41 121.7(3)
O43 C43 C42 120.2(3)
O43 C43 C44 121.3(2)
C42 C43 C44 118.5(3)
O44 C44 C45 123.2(3)
O44 C44 C43 116.9(3)
C45 C44 C43 119.9(2)
C44 C45 C46 120.6(3)
C41 C46 C45 120.3(3)
O47A C47 O47B 122.3(2)
O47A C47 C41 123.2(3)
O47B C47 C41 114.5(3)
C16 N11 C12 116.2(2)
C113 N12 C19 115.9(2)
C22 N21 C26 116.7(2)
C29 N22 C213 117.0(2)

loop_
_geom_bond_atom_site_label_1
_geom_bond_atom_site_label_2
_geom_bond_distance
C12 N11 1.322(3)
C12 C13 1.382(3)
C13 C14 1.368(4)
C14 C15 1.389(4)
C14 C17 1.476(3)
C15 C16 1.388(4)
C16 N11 1.321(3)
C17 C18 1.295(4)
C18 C111 1.468(3)
C19 N12 1.328(3)
C19 C110 1.371(3)
C110 C111 1.375(4)
C111 C112 1.389(4)
C112 C113 1.365(3)
C113 N12 1.327(3)
C22 N21 1.331(3)
C22 C23 1.381(3)
C23 C24 1.373(4)
C24 C25 1.384(4)
C24 C27 1.470(3)
C25 C26 1.382(3)
C26 N21 1.332(3)
C27 C28 1.297(4)
C28 C211 1.475(3)
C29 N22 1.317(3)
C29 C210 1.374(4)
C210 C211 1.369(4)
C211 C212 1.372(4)
C212 C213 1.393(4)
C213 N22 1.322(3)
C31 C36 1.381(3)
C31 C32 1.385(3)
C31 C37 1.476(3)
C32 C33 1.382(3)
C33 O33 1.369(3)
C33 C34 1.392(3)
C34 O34 1.344(3)
C34 C35 1.379(3)
C35 C36 1.374(3)
C37 O37A 1.223(3)
C37 O37B 1.309(3)
C41 C46 1.373(3)
C41 C42 1.386(3)
C41 C47 1.474(3)
C42 C43 1.382(3)
C43 O43 1.353(3)
C43 C44 1.399(3)
C44 O44 1.361(3)
C44 C45 1.373(4)
C45 C46 1.387(3)
C47 O47A 1.222(3)
C47 O47B 1.308(3)
